data_4075964
loop_
_publ_author_name
'Byrnes, Matthew J.'
'Dai, Xuliang'
'Schrock, Richard R.'
'Hock, Adam S.'
'M\"uller, Peter'

_publ_section_title
;
 Some Organometallic Chemistry of Molybdenum Complexes that Contain the
 [HIPTN3N]3-Triamidoamine Ligand,
 {[3,5-(2,4,6-i-Pr3C6H2)2C6H3NCH2CH2]3N}3-
;
_journal_issue 18
_journal_name_full Organometallics
_journal_page_first 4437
_journal_paper_doi 10.1021/om050373e
_journal_volume 24
_journal_year 2005
_chemical_formula_sum 'C119.5 H167 Mo N4'
_chemical_formula_weight 1755.51
_chemical_name_systematic
;
  ?
;
_space_group_IT_number 14
_symmetry_cell_setting monoclinic
_symmetry_space_group_name_Hall '-P 2ybc'
_symmetry_space_group_name_H-M 'P 1 21/c 1'
_atom_sites_solution_hydrogens geom
_atom_sites_solution_primary direct
_atom_sites_solution_secondary difmap
_audit_creation_method SHELXL-97
_cell_angle_alpha 90.00
_cell_angle_beta 91.478(8)
_cell_angle_gamma 90.00
_cell_formula_units_Z 4
_cell_length_a 16.063(4)
_cell_length_b 19.355(5)
_cell_length_c 35.056(9)
_cell_measurement_reflns_used 3071
_cell_measurement_temperature 193(2)
_cell_measurement_theta_max 18.02
_cell_measurement_theta_min 2.18
_cell_volume 10895(5)
_computing_cell_refinement 'SAINT 5 (Bruker-AXS, 2003)'
_computing_data_collection 'SMART 5 (Bruker-AXS, 2003)'
_computing_data_reduction 'SAINT 5 (Bruker-AXS, 2003)'
_computing_molecular_graphics 'SHELXTL (Bruker-AXS, 2003)'
_computing_publication_material 'SHELXTL (Bruker-AXS, 2003)'
_computing_structure_refinement 'SHELXL-97 (Sheldrick, 1997)'
_computing_structure_solution 'SHELXS-97 (Sheldrick, 1990)'
_diffrn_ambient_temperature 193(2)
_diffrn_measured_fraction_theta_full 1.000
_diffrn_measured_fraction_theta_max 1.000
_diffrn_measurement_device_type 'Bruker Smart APEX CCD'
_diffrn_measurement_method 'omega and phi scans'
_diffrn_radiation_monochromator graphite
_diffrn_radiation_source 'fine-focus sealed tube'
_diffrn_radiation_type MoK\a
_diffrn_radiation_wavelength 0.71073
_diffrn_reflns_av_R_equivalents 0.0995
_diffrn_reflns_av_sigmaI/netI 0.1028
_diffrn_reflns_limit_h_max 16
_diffrn_reflns_limit_h_min -16
_diffrn_reflns_limit_k_max 19
_diffrn_reflns_limit_k_min -19
_diffrn_reflns_limit_l_max 35
_diffrn_reflns_limit_l_min -30
_diffrn_reflns_number 36731
_diffrn_reflns_theta_full 20.81
_diffrn_reflns_theta_max 20.81
_diffrn_reflns_theta_min 1.16
_exptl_absorpt_coefficient_mu 0.167
_exptl_absorpt_correction_T_max 0.9835
_exptl_absorpt_correction_T_min 0.9673
_exptl_absorpt_correction_type multi-scan
_exptl_absorpt_process_details sadabs
_exptl_crystal_density_diffrn 1.070
_exptl_crystal_density_meas 0
_exptl_crystal_density_method 'not measured'
_exptl_crystal_F_000 3816
_exptl_crystal_size_max 0.20
_exptl_crystal_size_mid 0.15
_exptl_crystal_size_min 0.10
_refine_diff_density_max 0.775
_refine_diff_density_min -0.511
_refine_diff_density_rms 0.069
_refine_ls_extinction_method none
_refine_ls_goodness_of_fit_ref 1.027
_refine_ls_hydrogen_treatment riding
_refine_ls_matrix_type full
_refine_ls_number_parameters 1211
_refine_ls_number_reflns 11392
_refine_ls_number_restraints 1550
_refine_ls_restrained_S_all 0.990
_refine_ls_R_factor_all 0.1217
_refine_ls_R_factor_gt 0.0668
_refine_ls_shift/su_max 0.000
_refine_ls_shift/su_mean 0.000
_refine_ls_structure_factor_coef Fsqd
_refine_ls_weighting_details 'calc w=1/[\s^2^(Fo^2^)+(0.1019P)^2^+0.0000P] where P=(Fo^2^+2Fc^2^)/3'
_refine_ls_weighting_scheme calc
_refine_ls_wR_factor_gt 0.1584
_refine_ls_wR_factor_ref 0.1858
_reflns_number_gt 7039
_reflns_number_total 11392
_reflns_threshold_expression >2sigma(I)
_cod_data_source_file om050373esi20050510_102900.cif
_cod_data_source_block 04044
_cod_depositor_comments
;
The following automatic conversions were performed:

'_symmetry_cell_setting' value 'Monoclinic' changed to 'monoclinic'
according to /home/saulius/struct/CIF-dictionaries/cif_core.dic
dictionary named 'cif_core.dic' version 2.4.1 from 2010-06-29.

Automatic conversion script
Id: cif_fix_values 1715 2011-07-08 13:25:40Z adriana 
;
_cod_original_sg_symbol_H-M P2(1)/c
_cod_original_formula_sum 'C119.50 H167 Mo N4'
_cod_database_code 4075964

loop_
_symmetry_equiv_pos_as_xyz
'x, y, z'
'-x, y+1/2, -z+1/2'
'-x, -y, -z'
'x, -y-1/2, z-1/2'

loop_
_atom_site_label
_atom_site_type_symbol
_atom_site_fract_x
_atom_site_fract_y
_atom_site_fract_z
_atom_site_U_iso_or_equiv
_atom_site_adp_type
_atom_site_occupancy
_atom_site_symmetry_multiplicity
_atom_site_calc_flag
_atom_site_refinement_flags
_atom_site_disorder_assembly
_atom_site_disorder_group
Mo1 Mo -0.29639(3) 0.91089(3) 0.666891(15) 0.0319(2) Uani 1 1 d U . .
C1 C -0.2715(4) 0.8137(4) 0.6971(2) 0.0489(18) Uani 1 1 d DU . .
H1A H -0.319(2) 0.782(2) 0.7020(12) 0.059 Uiso 1 1 d D . .
H1B H -0.228(2) 0.826(3) 0.7169(9) 0.059 Uiso 1 1 d D . .
C2 C -0.2396(5) 0.8083(4) 0.6614(2) 0.0568(19) Uani 1 1 d DU . .
H2A H -0.277(3) 0.782(3) 0.6440(10) 0.068 Uiso 1 1 d D . .
H2B H -0.1800(14) 0.815(3) 0.6599(13) 0.068 Uiso 1 1 d D . .
N1 N -0.3194(3) 0.9105(3) 0.61088(13) 0.0354(12) Uani 1 1 d U . .
N2 N -0.3976(3) 0.9186(2) 0.69868(13) 0.0321(12) Uani 1 1 d U . .
N3 N -0.1933(3) 0.9590(3) 0.68399(14) 0.0348(12) Uani 1 1 d U . .
N4 N -0.3308(3) 1.0202(2) 0.65712(14) 0.0364(12) Uani 1 1 d U . .
C3 C -0.3466(4) 0.9756(3) 0.59286(18) 0.0471(17) Uani 1 1 d U . .
H3A H -0.4082 0.9766 0.5904 0.057 Uiso 1 1 calc R . .
H3B H -0.3237 0.9791 0.5670 0.057 Uiso 1 1 calc R . .
C4 C -0.3166(4) 1.0357(3) 0.61688(17) 0.0461(17) Uani 1 1 d U . .
H4A H -0.2565 1.0436 0.6130 0.055 Uiso 1 1 calc R . .
H4B H -0.3472 1.0782 0.6093 0.055 Uiso 1 1 calc R . .
C5 C -0.4381(4) 0.9863(3) 0.70134(19) 0.0456(18) Uani 1 1 d U . .
H5A H -0.4173 1.0107 0.7245 0.055 Uiso 1 1 calc R . .
H5B H -0.4990 0.9801 0.7034 0.055 Uiso 1 1 calc R . .
C6 C -0.4199(4) 1.0284(3) 0.66651(18) 0.0421(17) Uani 1 1 d U . .
H6A H -0.4556 1.0127 0.6448 0.051 Uiso 1 1 calc R . .
H6B H -0.4323 1.0777 0.6714 0.051 Uiso 1 1 calc R . .
C7 C -0.1897(4) 1.0341(3) 0.6824(2) 0.0466(18) Uani 1 1 d U . .
H7A H -0.1620 1.0488 0.6588 0.056 Uiso 1 1 calc R . .
H7B H -0.1569 1.0519 0.7045 0.056 Uiso 1 1 calc R . .
C8 C -0.2764(4) 1.0629(3) 0.68276(19) 0.0433(17) Uani 1 1 d U . .
H8A H -0.2975 1.0620 0.7090 0.052 Uiso 1 1 calc R . .
H8B H -0.2763 1.1115 0.6738 0.052 Uiso 1 1 calc R . .
C115 C -0.3325(4) 0.8542(3) 0.58476(17) 0.0370(15) Uani 1 1 d DU . .
C116 C -0.2666(4) 0.8161(3) 0.57115(16) 0.0382(16) Uani 1 1 d DU . .
H116 H -0.2113 0.8277 0.5791 0.046 Uiso 1 1 calc R . .
C117 C -0.2793(4) 0.7620(3) 0.54655(17) 0.0406(16) Uani 1 1 d DU . .
C118 C -0.3606(4) 0.7466(3) 0.53370(17) 0.0419(17) Uani 1 1 d DU . .
H118 H -0.3702 0.7092 0.5166 0.050 Uiso 1 1 calc R . .
C119 C -0.4264(4) 0.7854(3) 0.54578(17) 0.0386(16) Uani 1 1 d DU . .
C120 C -0.4126(4) 0.8378(3) 0.57150(17) 0.0380(16) Uani 1 1 d DU . .
H120 H -0.4585 0.8635 0.5804 0.046 Uiso 1 1 calc R . .
C121 C -0.2100(4) 0.7193(3) 0.53007(18) 0.0448(16) Uani 1 1 d DU . .
C122 C -0.1855(5) 0.6584(4) 0.54724(18) 0.0567(19) Uani 1 1 d DU . .
C123 C -0.1291(6) 0.6164(5) 0.5288(2) 0.094(3) Uani 1 1 d DU . .
H123 H -0.1121 0.5742 0.5404 0.113 Uiso 1 1 calc R . .
C124 C -0.0972(7) 0.6343(5) 0.4940(3) 0.113(3) Uani 1 1 d DU A .
C125 C -0.1220(6) 0.6961(4) 0.4779(2) 0.093(3) Uani 1 1 d DU . .
H125 H -0.1010 0.7087 0.4538 0.112 Uiso 1 1 calc R . .
C126 C -0.1769(4) 0.7409(4) 0.49569(19) 0.0568(19) Uani 1 1 d DU . .
C127 C -0.2190(5) 0.6344(4) 0.5849(2) 0.067(2) Uani 1 1 d DU . .
H127 H -0.2577 0.6714 0.5935 0.081 Uiso 1 1 calc R . .
C128 C -0.1516(6) 0.6278(6) 0.6161(2) 0.115(4) Uani 1 1 d DU . .
H12A H -0.1768 0.6123 0.6398 0.172 Uiso 1 1 calc R . .
H12B H -0.1249 0.6728 0.6203 0.172 Uiso 1 1 calc R . .
H12C H -0.1099 0.5941 0.6083 0.172 Uiso 1 1 calc R . .
C129 C -0.2708(8) 0.5688(5) 0.5813(3) 0.141(5) Uani 1 1 d DU . .
H12D H -0.2914 0.5559 0.6064 0.211 Uiso 1 1 calc R . .
H12E H -0.2363 0.5313 0.5715 0.211 Uiso 1 1 calc R . .
H12F H -0.3181 0.5768 0.5636 0.211 Uiso 1 1 calc R . .
C130 C -0.0454(8) 0.5807(6) 0.4740(3) 0.149(5) Uani 1 1 d DU . .
H30A H -0.0257 0.5474 0.4940 0.179 Uiso 0.468(11) 1 calc PR A 1
H30B H -0.0643 0.5329 0.4802 0.179 Uiso 0.532(11) 1 calc PR A 2
C131 C 0.0288(14) 0.6098(14) 0.4573(10) 0.181(8) Uani 0.468(11) 1 d PDU A 1
H13A H 0.0596 0.5733 0.4444 0.272 Uiso 0.468(11) 1 calc PR A 1
H13B H 0.0643 0.6302 0.4775 0.272 Uiso 0.468(11) 1 calc PR A 1
H13C H 0.0126 0.6456 0.4388 0.272 Uiso 0.468(11) 1 calc PR A 1
C132 C -0.0935(14) 0.5377(14) 0.4433(7) 0.179(7) Uani 0.468(11) 1 d PDU A 1
H13D H -0.1432 0.5176 0.4545 0.268 Uiso 0.468(11) 1 calc PR A 1
H13E H -0.0576 0.5006 0.4342 0.268 Uiso 0.468(11) 1 calc PR A 1
H13F H -0.1100 0.5677 0.4219 0.268 Uiso 0.468(11) 1 calc PR A 1
C31A C 0.0423(11) 0.5973(14) 0.4941(7) 0.181(8) Uani 0.532(11) 1 d PDU A 2
H31A H 0.0392 0.5883 0.5215 0.272 Uiso 0.532(11) 1 calc PR A 2
H31B H 0.0564 0.6459 0.4900 0.272 Uiso 0.532(11) 1 calc PR A 2
H31C H 0.0852 0.5678 0.4832 0.272 Uiso 0.532(11) 1 calc PR A 2
C32A C -0.0309(18) 0.5880(14) 0.4334(5) 0.179(7) Uani 0.532(11) 1 d PDU A 2
H32A H 0.0000 0.5478 0.4244 0.268 Uiso 0.532(11) 1 calc PR A 2
H32B H 0.0014 0.6301 0.4290 0.268 Uiso 0.532(11) 1 calc PR A 2
H32C H -0.0845 0.5910 0.4195 0.268 Uiso 0.532(11) 1 calc PR A 2
C133 C -0.2002(4) 0.8084(4) 0.47699(18) 0.0501(18) Uani 1 1 d DU . .
H133 H -0.2458 0.8291 0.4922 0.060 Uiso 1 1 calc R . .
C134 C -0.2340(5) 0.8003(4) 0.4365(2) 0.075(2) Uani 1 1 d DU . .
H13G H -0.2480 0.8459 0.4259 0.112 Uiso 1 1 calc R . .
H13H H -0.2840 0.7714 0.4364 0.112 Uiso 1 1 calc R . .
H13I H -0.1917 0.7785 0.4208 0.112 Uiso 1 1 calc R . .
C135 C -0.1286(5) 0.8591(4) 0.4783(3) 0.089(3) Uani 1 1 d DU . .
H13J H -0.1461 0.9025 0.4661 0.134 Uiso 1 1 calc R . .
H13K H -0.0815 0.8397 0.4647 0.134 Uiso 1 1 calc R . .
H13L H -0.1118 0.8680 0.5049 0.134 Uiso 1 1 calc R . .
C136 C -0.5119(4) 0.7698(3) 0.52926(18) 0.0458(17) Uani 1 1 d DU . .
C137 C -0.5333(4) 0.7918(3) 0.49246(19) 0.0532(18) Uani 1 1 d DU . .
C138 C -0.6105(5) 0.7723(4) 0.4774(2) 0.070(2) Uani 1 1 d DU . .
H138 H -0.6261 0.7878 0.4525 0.084 Uiso 1 1 calc R . .
C139 C -0.6651(5) 0.7319(4) 0.4966(2) 0.076(2) Uani 1 1 d DU . .
C140 C -0.6436(4) 0.7112(4) 0.5334(2) 0.076(2) Uani 1 1 d DU . .
H140 H -0.6819 0.6848 0.5476 0.092 Uiso 1 1 calc R . .
C141 C -0.5664(4) 0.7287(4) 0.54999(19) 0.0563(19) Uani 1 1 d DU . .
C142 C -0.4775(4) 0.8362(4) 0.46910(19) 0.0563(19) Uani 1 1 d DU . .
H142 H -0.4198 0.8297 0.4799 0.068 Uiso 1 1 calc R . .
C143 C -0.4745(6) 0.8179(4) 0.4272(2) 0.087(3) Uani 1 1 d DU . .
H14A H -0.4359 0.8490 0.4145 0.131 Uiso 1 1 calc R . .
H14B H -0.5302 0.8226 0.4155 0.131 Uiso 1 1 calc R . .
H14C H -0.4553 0.7701 0.4245 0.131 Uiso 1 1 calc R . .
C144 C -0.4984(6) 0.9120(4) 0.4741(2) 0.094(3) Uani 1 1 d DU . .
H14D H -0.4606 0.9401 0.4591 0.140 Uiso 1 1 calc R . .
H14E H -0.4920 0.9245 0.5011 0.140 Uiso 1 1 calc R . .
H14F H -0.5560 0.9204 0.4654 0.140 Uiso 1 1 calc R . .
C145 C -0.7490(5) 0.7085(5) 0.4778(3) 0.114(4) Uani 1 1 d DU . .
H145 H -0.7393 0.7316 0.4527 0.137 Uiso 1 1 calc R . .
C146 C -0.8156(6) 0.7525(8) 0.4880(4) 0.198(7) Uani 1 1 d DU . .
H14G H -0.7936 0.7981 0.4950 0.297 Uiso 1 1 calc R . .
H14H H -0.8441 0.7326 0.5098 0.297 Uiso 1 1 calc R . .
H14I H -0.8551 0.7570 0.4664 0.297 Uiso 1 1 calc R . .
C147 C -0.7461(6) 0.6403(7) 0.4630(3) 0.170(6) Uani 1 1 d DU . .
H14J H -0.6885 0.6285 0.4571 0.255 Uiso 1 1 calc R . .
H14K H -0.7810 0.6374 0.4397 0.255 Uiso 1 1 calc R . .
H14L H -0.7669 0.6079 0.4820 0.255 Uiso 1 1 calc R . .
C148 C -0.5449(5) 0.7013(4) 0.5894(2) 0.067(2) Uani 1 1 d DU . .
H148 H -0.4888 0.7200 0.5969 0.080 Uiso 1 1 calc R . .
C149 C -0.6056(6) 0.7256(4) 0.6190(2) 0.092(3) Uani 1 1 d DU . .
H14M H -0.5892 0.7066 0.6440 0.138 Uiso 1 1 calc R . .
H14N H -0.6619 0.7097 0.6120 0.138 Uiso 1 1 calc R . .
H14O H -0.6050 0.7762 0.6202 0.138 Uiso 1 1 calc R . .
C150 C -0.5387(5) 0.6233(4) 0.5899(2) 0.085(3) Uani 1 1 d DU . .
H15A H -0.5243 0.6076 0.6158 0.128 Uiso 1 1 calc R . .
H15B H -0.4954 0.6084 0.5725 0.128 Uiso 1 1 calc R . .
H15C H -0.5923 0.6033 0.5817 0.128 Uiso 1 1 calc R . .
C215 C -0.4298(3) 0.8710(3) 0.72579(17) 0.0343(15) Uani 1 1 d DU . .
C216 C -0.4771(3) 0.8140(3) 0.71410(17) 0.0341(15) Uani 1 1 d DU . .
H216 H -0.4897 0.8075 0.6877 0.041 Uiso 1 1 calc R . .
C217 C -0.5058(3) 0.7668(3) 0.74032(17) 0.0329(15) Uani 1 1 d DU . .
C218 C -0.4886(4) 0.7769(3) 0.77893(17) 0.0369(16) Uani 1 1 d DU . .
H218 H -0.5072 0.7439 0.7969 0.044 Uiso 1 1 calc R . .
C219 C -0.4447(4) 0.8345(3) 0.79179(17) 0.0354(15) Uani 1 1 d DU . .
C220 C -0.4162(4) 0.8810(3) 0.76497(16) 0.0339(15) Uani 1 1 d DU . .
H220 H -0.3864 0.9207 0.7735 0.041 Uiso 1 1 calc R . .
C221 C -0.5557(4) 0.7053(3) 0.72681(17) 0.0353(15) Uani 1 1 d DU . .
C222 C -0.5166(3) 0.6446(3) 0.71565(17) 0.0362(15) Uani 1 1 d DU . .
C223 C -0.5656(3) 0.5899(3) 0.70196(16) 0.0370(15) Uani 1 1 d DU . .
H223 H -0.5391 0.5483 0.6946 0.044 Uiso 1 1 calc R . .
C224 C -0.6520(3) 0.5944(3) 0.69879(16) 0.0344(15) Uani 1 1 d DU . .
C225 C -0.6883(4) 0.6541(3) 0.71139(17) 0.0388(16) Uani 1 1 d DU . .
H225 H -0.7474 0.6569 0.7104 0.047 Uiso 1 1 calc R . .
C226 C -0.6441(4) 0.7107(3) 0.72550(18) 0.0391(16) Uani 1 1 d DU . .
C227 C -0.4215(3) 0.6385(3) 0.71731(18) 0.0419(17) Uani 1 1 d DU . .
H227 H -0.3997 0.6792 0.7320 0.050 Uiso 1 1 calc R . .
C228 C -0.3920(4) 0.5745(4) 0.7383(2) 0.069(2) Uani 1 1 d DU . .
H22A H -0.3310 0.5730 0.7387 0.103 Uiso 1 1 calc R . .
H22B H -0.4142 0.5334 0.7252 0.103 Uiso 1 1 calc R . .
H22C H -0.4116 0.5756 0.7645 0.103 Uiso 1 1 calc R . .
C229 C -0.3858(4) 0.6427(4) 0.67760(19) 0.061(2) Uani 1 1 d DU . .
H22D H -0.3249 0.6393 0.6795 0.091 Uiso 1 1 calc R . .
H22E H -0.4015 0.6869 0.6658 0.091 Uiso 1 1 calc R . .
H22F H -0.4078 0.6047 0.6619 0.091 Uiso 1 1 calc R . .
C230 C -0.7034(4) 0.5357(3) 0.68257(16) 0.0413(17) Uani 1 1 d DU . .
H230 H -0.6642 0.4975 0.6762 0.050 Uiso 1 1 calc R . .
C231 C -0.7486(5) 0.5565(4) 0.64610(19) 0.068(2) Uani 1 1 d DU . .
H23A H -0.7806 0.5170 0.6360 0.102 Uiso 1 1 calc R . .
H23B H -0.7081 0.5711 0.6273 0.102 Uiso 1 1 calc R . .
H23C H -0.7866 0.5948 0.6513 0.102 Uiso 1 1 calc R . .
C232 C -0.7646(4) 0.5070(3) 0.71129(18) 0.0515(19) Uani 1 1 d DU . .
H23D H -0.7957 0.4684 0.6997 0.077 Uiso 1 1 calc R . .
H23E H -0.8035 0.5435 0.7185 0.077 Uiso 1 1 calc R . .
H23F H -0.7339 0.4907 0.7341 0.077 Uiso 1 1 calc R . .
C233 C -0.6874(4) 0.7761(3) 0.7372(2) 0.0494(18) Uani 1 1 d DU . .
H233 H -0.6466 0.8044 0.7526 0.059 Uiso 1 1 calc R . .
C234 C -0.7131(5) 0.8179(4) 0.7023(2) 0.075(2) Uani 1 1 d DU . .
H23G H -0.7408 0.8604 0.7103 0.113 Uiso 1 1 calc R . .
H23H H -0.7514 0.7906 0.6861 0.113 Uiso 1 1 calc R . .
H23I H -0.6636 0.8297 0.6879 0.113 Uiso 1 1 calc R . .
C235 C -0.7620(4) 0.7626(4) 0.7618(2) 0.073(2) Uani 1 1 d DU . .
H23J H -0.7878 0.8067 0.7686 0.109 Uiso 1 1 calc R . .
H23K H -0.7439 0.7384 0.7851 0.109 Uiso 1 1 calc R . .
H23L H -0.8026 0.7341 0.7476 0.109 Uiso 1 1 calc R . .
C236 C -0.4272(4) 0.8476(3) 0.83335(17) 0.0392(16) Uani 1 1 d DU . .
C237 C -0.4921(4) 0.8701(3) 0.85657(18) 0.0469(17) Uani 1 1 d DU . .
C238 C -0.4748(5) 0.8851(4) 0.89470(19) 0.059(2) Uani 1 1 d DU . .
H238 H -0.5189 0.9001 0.9102 0.071 Uiso 1 1 calc R . .
C239 C -0.3956(5) 0.8790(3) 0.91091(18) 0.0563(19) Uani 1 1 d DU . .
C240 C -0.3333(4) 0.8552(3) 0.88726(18) 0.0522(19) Uani 1 1 d DU . .
H240 H -0.2788 0.8500 0.8979 0.063 Uiso 1 1 calc R . .
C241 C -0.3461(4) 0.8388(3) 0.84939(17) 0.0438(17) Uani 1 1 d DU . .
C242 C -0.5803(4) 0.8779(4) 0.8412(2) 0.060(2) Uani 1 1 d DU . .
H242 H -0.5790 0.8772 0.8127 0.072 Uiso 1 1 calc R . .
C243 C -0.6342(5) 0.8181(4) 0.8540(3) 0.097(3) Uani 1 1 d DU . .
H24A H -0.6909 0.8238 0.8436 0.146 Uiso 1 1 calc R . .
H24B H -0.6354 0.8173 0.8820 0.146 Uiso 1 1 calc R . .
H24C H -0.6110 0.7745 0.8448 0.146 Uiso 1 1 calc R . .
C244 C -0.6185(5) 0.9463(4) 0.8533(2) 0.090(3) Uani 1 1 d DU . .
H24D H -0.6754 0.9499 0.8427 0.135 Uiso 1 1 calc R . .
H24E H -0.5849 0.9846 0.8439 0.135 Uiso 1 1 calc R . .
H24F H -0.6199 0.9484 0.8813 0.135 Uiso 1 1 calc R . .
C245 C -0.3747(6) 0.8981(4) 0.95281(18) 0.075(2) Uani 1 1 d DU . .
H245 H -0.3415 0.8587 0.9637 0.090 Uiso 1 1 calc R . .
C246 C -0.3185(7) 0.9611(5) 0.9552(2) 0.134(4) Uani 1 1 d DU . .
H24G H -0.2694 0.9535 0.9398 0.202 Uiso 1 1 calc R . .
H24H H -0.3008 0.9689 0.9819 0.202 Uiso 1 1 calc R . .
H24I H -0.3489 1.0017 0.9457 0.202 Uiso 1 1 calc R . .
C247 C -0.4503(6) 0.9050(5) 0.9773(2) 0.108(3) Uani 1 1 d DU . .
H24J H -0.4326 0.9163 1.0035 0.162 Uiso 1 1 calc R . .
H24K H -0.4811 0.8612 0.9771 0.162 Uiso 1 1 calc R . .
H24L H -0.4864 0.9418 0.9671 0.162 Uiso 1 1 calc R . .
C248 C -0.2774(4) 0.8079(4) 0.82587(19) 0.0542(19) Uani 1 1 d DU . .
H248 H -0.2837 0.8272 0.7995 0.065 Uiso 1 1 calc R . .
C249 C -0.2885(5) 0.7308(4) 0.8229(2) 0.070(2) Uani 1 1 d DU . .
H24M H -0.2444 0.7114 0.8073 0.105 Uiso 1 1 calc R . .
H24N H -0.3429 0.7205 0.8109 0.105 Uiso 1 1 calc R . .
H24O H -0.2854 0.7103 0.8484 0.105 Uiso 1 1 calc R . .
C250 C -0.1889(4) 0.8255(4) 0.8406(2) 0.073(2) Uani 1 1 d DU . .
H25A H -0.1822 0.8758 0.8417 0.109 Uiso 1 1 calc R . .
H25B H -0.1481 0.8059 0.8234 0.109 Uiso 1 1 calc R . .
H25C H -0.1801 0.8060 0.8662 0.109 Uiso 1 1 calc R . .
C315 C -0.1119(4) 0.9288(3) 0.69023(18) 0.0353(16) Uani 1 1 d U . .
C316 C -0.0917(4) 0.8958(3) 0.72391(17) 0.0328(15) Uani 1 1 d U . .
H316 H -0.1313 0.8947 0.7436 0.039 Uiso 1 1 calc R . .
C317 C -0.0147(4) 0.8638(3) 0.73003(18) 0.0360(15) Uani 1 1 d U . .
C318 C 0.0425(4) 0.8686(3) 0.70136(18) 0.0378(16) Uani 1 1 d U . .
H318 H 0.0955 0.8474 0.7051 0.045 Uiso 1 1 calc R . .
C319 C 0.0261(4) 0.9028(3) 0.66753(17) 0.0368(16) Uani 1 1 d U . .
C320 C -0.0527(4) 0.9318(3) 0.66152(17) 0.0379(16) Uani 1 1 d U . .
H320 H -0.0663 0.9537 0.6379 0.045 Uiso 1 1 calc R . .
C321 C 0.0058(4) 0.8232(4) 0.76505(19) 0.0388(15) Uani 1 1 d U . .
C322 C -0.0013(4) 0.7517(4) 0.76463(19) 0.0426(16) Uani 1 1 d U B .
C323 C 0.0218(4) 0.7153(4) 0.7966(2) 0.0457(17) Uani 1 1 d U . .
H323 H 0.0161 0.6665 0.7962 0.055 Uiso 1 1 calc R . .
C324 C 0.0529(4) 0.7460(4) 0.8295(2) 0.0439(17) Uani 1 1 d U . .
C325 C 0.0585(4) 0.8178(4) 0.82978(19) 0.0455(17) Uani 1 1 d U . .
H325 H 0.0787 0.8403 0.8523 0.055 Uiso 1 1 calc R . .
C326 C 0.0356(4) 0.8573(3) 0.79839(19) 0.0412(16) Uani 1 1 d U C .
C327 C -0.0349(5) 0.7134(4) 0.7295(2) 0.0557(19) Uani 1 1 d DU . .
H27A H -0.0560 0.7493 0.7111 0.067 Uiso 0.65(6) 1 calc PR B 1
H27B H -0.0333 0.7443 0.7066 0.067 Uiso 0.35(6) 1 calc PR B 2
C328 C -0.1088(15) 0.6663(16) 0.7381(9) 0.056(6) Uani 0.65(6) 1 d PDU B 1
H32D H -0.1287 0.6439 0.7146 0.084 Uiso 0.65(6) 1 calc PR B 1
H32E H -0.1539 0.6939 0.7487 0.084 Uiso 0.65(6) 1 calc PR B 1
H32F H -0.0912 0.6310 0.7567 0.084 Uiso 0.65(6) 1 calc PR B 1
C329 C 0.0328(13) 0.6730(17) 0.7092(7) 0.070(6) Uani 0.65(6) 1 d PDU B 1
H32G H 0.0085 0.6503 0.6866 0.105 Uiso 0.65(6) 1 calc PR B 1
H32H H 0.0564 0.6380 0.7266 0.105 Uiso 0.65(6) 1 calc PR B 1
H32I H 0.0768 0.7047 0.7015 0.105 Uiso 0.65(6) 1 calc PR B 1
C28C C -0.1254(15) 0.693(3) 0.7373(19) 0.057(10) Uani 0.35(6) 1 d PDU B 2
H28A H -0.1493 0.6689 0.7150 0.086 Uiso 0.35(6) 1 calc PR B 2
H28B H -0.1581 0.7345 0.7424 0.086 Uiso 0.35(6) 1 calc PR B 2
H28C H -0.1264 0.6623 0.7595 0.086 Uiso 0.35(6) 1 calc PR B 2
C29C C 0.019(2) 0.649(2) 0.723(2) 0.088(14) Uani 0.35(6) 1 d PDU B 2
H29A H -0.0009 0.6244 0.7004 0.132 Uiso 0.35(6) 1 calc PR B 2
H29B H 0.0163 0.6185 0.7454 0.132 Uiso 0.35(6) 1 calc PR B 2
H29C H 0.0773 0.6632 0.7198 0.132 Uiso 0.35(6) 1 calc PR B 2
C330 C 0.0777(4) 0.7039(4) 0.86385(18) 0.0540(19) Uani 1 1 d DU . .
H330 H 0.0682 0.6542 0.8572 0.065 Uiso 1 1 calc R . .
C331 C 0.1696(4) 0.7119(4) 0.8746(2) 0.066(2) Uani 1 1 d DU . .
H33A H 0.1833 0.6828 0.8967 0.099 Uiso 1 1 calc R . .
H33B H 0.1813 0.7603 0.8809 0.099 Uiso 1 1 calc R . .
H33C H 0.2033 0.6978 0.8530 0.099 Uiso 1 1 calc R . .
C332 C 0.0251(4) 0.7200(4) 0.89855(19) 0.064(2) Uani 1 1 d DU . .
H33D H 0.0428 0.6904 0.9199 0.095 Uiso 1 1 calc R . .
H33E H -0.0337 0.7114 0.8922 0.095 Uiso 1 1 calc R . .
H33F H 0.0326 0.7686 0.9057 0.095 Uiso 1 1 calc R . .
C333 C 0.0470(4) 0.9354(4) 0.79943(19) 0.0526(18) Uani 1 1 d DU . .
H33A H 0.0275 0.9530 0.7739 0.063 Uiso 0.55(7) 1 calc PR C 1
H33B H 0.0066 0.9546 0.7800 0.063 Uiso 0.45(7) 1 calc PR C 2
C334 C 0.1394(9) 0.9512(18) 0.8027(14) 0.069(9) Uani 0.55(7) 1 d PDU C 1
H33G H 0.1478 1.0013 0.8030 0.104 Uiso 0.55(7) 1 calc PR C 1
H33H H 0.1677 0.9312 0.7809 0.104 Uiso 0.55(7) 1 calc PR C 1
H33I H 0.1625 0.9312 0.8264 0.104 Uiso 0.55(7) 1 calc PR C 1
C335 C -0.001(2) 0.976(2) 0.8291(11) 0.067(8) Uani 0.55(7) 1 d PDU C 1
H33J H 0.0114 1.0256 0.8264 0.100 Uiso 0.55(7) 1 calc PR C 1
H33K H 0.0165 0.9608 0.8548 0.100 Uiso 0.55(7) 1 calc PR C 1
H33L H -0.0606 0.9684 0.8252 0.100 Uiso 0.55(7) 1 calc PR C 1
C34C C 0.1317(19) 0.963(3) 0.7890(16) 0.092(12) Uani 0.45(7) 1 d PDU C 2
H34A H 0.1314 1.0135 0.7903 0.137 Uiso 0.45(7) 1 calc PR C 2
H34B H 0.1444 0.9483 0.7630 0.137 Uiso 0.45(7) 1 calc PR C 2
H34C H 0.1741 0.9447 0.8069 0.137 Uiso 0.45(7) 1 calc PR C 2
C35C C 0.019(3) 0.9618(19) 0.8380(7) 0.049(7) Uani 0.45(7) 1 d PDU C 2
H35A H 0.0256 1.0121 0.8391 0.073 Uiso 0.45(7) 1 calc PR C 2
H35B H 0.0527 0.9403 0.8584 0.073 Uiso 0.45(7) 1 calc PR C 2
H35C H -0.0399 0.9499 0.8412 0.073 Uiso 0.45(7) 1 calc PR C 2
C336 C 0.0932(4) 0.9076(3) 0.63811(17) 0.0409(15) Uani 1 1 d DU . .
C337 C 0.1453(4) 0.9656(3) 0.63846(18) 0.0442(16) Uani 1 1 d DU . .
C338 C 0.2105(4) 0.9676(4) 0.61315(19) 0.055(2) Uani 1 1 d DU . .
H338 H 0.2454 1.0072 0.6129 0.066 Uiso 1 1 calc R . .
C339 C 0.2259(4) 0.9143(4) 0.58854(19) 0.0567(19) Uani 1 1 d DU . .
C340 C 0.1740(4) 0.8567(4) 0.58904(19) 0.0540(19) Uani 1 1 d DU . .
H340 H 0.1848 0.8191 0.5725 0.065 Uiso 1 1 calc R . .
C341 C 0.1069(4) 0.8530(3) 0.61318(18) 0.0482(17) Uani 1 1 d DU . .
C342 C 0.1354(4) 1.0242(3) 0.66653(19) 0.0516(18) Uani 1 1 d DU . .
H342 H 0.0868 1.0131 0.6827 0.062 Uiso 1 1 calc R . .
C343 C 0.2113(5) 1.0324(4) 0.6928(2) 0.088(3) Uani 1 1 d DU . .
H34D H 0.2022 1.0708 0.7104 0.132 Uiso 1 1 calc R . .
H34E H 0.2602 1.0422 0.6775 0.132 Uiso 1 1 calc R . .
H34F H 0.2204 0.9897 0.7073 0.132 Uiso 1 1 calc R . .
C344 C 0.1167(5) 1.0922(4) 0.6461(2) 0.078(2) Uani 1 1 d DU . .
H34G H 0.1101 1.1290 0.6650 0.117 Uiso 1 1 calc R . .
H34H H 0.0651 1.0876 0.6307 0.117 Uiso 1 1 calc R . .
H34I H 0.1627 1.1037 0.6295 0.117 Uiso 1 1 calc R . .
C345 C 0.3003(4) 0.9177(4) 0.5614(2) 0.077(2) Uani 1 1 d DU . .
H345 H 0.3078 0.8710 0.5497 0.092 Uiso 1 1 calc R . .
C346 C 0.3797(4) 0.9367(5) 0.5829(3) 0.102(3) Uani 1 1 d DU . .
H34J H 0.3909 0.9027 0.6031 0.153 Uiso 1 1 calc R . .
H34K H 0.3736 0.9826 0.5943 0.153 Uiso 1 1 calc R . .
H34L H 0.4261 0.9372 0.5653 0.153 Uiso 1 1 calc R . .
C347 C 0.2837(6) 0.9686(6) 0.5300(3) 0.138(5) Uani 1 1 d DU . .
H34M H 0.2334 0.9550 0.5155 0.207 Uiso 1 1 calc R . .
H34N H 0.3312 0.9695 0.5129 0.207 Uiso 1 1 calc R . .
H34O H 0.2758 1.0146 0.5409 0.207 Uiso 1 1 calc R . .
C348 C 0.0515(4) 0.7899(4) 0.6112(2) 0.060(2) Uani 1 1 d DU . .
H348 H 0.0151 0.7907 0.6339 0.072 Uiso 1 1 calc R . .
C349 C 0.1005(5) 0.7233(4) 0.6125(3) 0.098(3) Uani 1 1 d DU . .
H34P H 0.0621 0.6840 0.6112 0.147 Uiso 1 1 calc R . .
H34Q H 0.1336 0.7212 0.6364 0.147 Uiso 1 1 calc R . .
H34R H 0.1377 0.7216 0.5908 0.147 Uiso 1 1 calc R . .
C350 C -0.0049(5) 0.7913(5) 0.5756(2) 0.107(3) Uani 1 1 d DU . .
H35D H -0.0401 0.7499 0.5750 0.161 Uiso 1 1 calc R . .
H35E H 0.0292 0.7922 0.5529 0.161 Uiso 1 1 calc R . .
H35F H -0.0402 0.8326 0.5761 0.161 Uiso 1 1 calc R . .
C10T C -0.065(3) 1.0219(17) 0.5479(12) 0.205(12) Uani 0.50 1 d PDU D -1
H10A H -0.0895 1.0679 0.5452 0.307 Uiso 0.50 1 calc PR D -1
H10B H -0.0244 1.0221 0.5695 0.307 Uiso 0.50 1 calc PR D -1
H10C H -0.1083 0.9879 0.5526 0.307 Uiso 0.50 1 calc PR D -1
C1T C -0.0227(18) 1.0044(14) 0.5138(8) 0.187(10) Uani 0.50 1 d PDU D -1
C2T C 0.0417(19) 0.9576(17) 0.5124(8) 0.193(10) Uani 0.50 1 d PDU D -1
H2T H 0.0610 0.9364 0.5353 0.232 Uiso 0.50 1 calc PR D -1
C3T C 0.079(2) 0.9407(17) 0.4789(10) 0.222(11) Uani 0.50 1 d PDU D -1
H3T H 0.1218 0.9071 0.4793 0.266 Uiso 0.50 1 calc PR D -1
C4T C 0.056(3) 0.970(2) 0.4450(10) 0.220(13) Uani 0.50 1 d PDU D -1
H4T H 0.0814 0.9574 0.4218 0.264 Uiso 0.50 1 calc PR D -1
C5T C -0.004(2) 1.0197(18) 0.4460(8) 0.217(12) Uani 0.50 1 d PDU D -1
H5T H -0.0185 1.0450 0.4235 0.261 Uiso 0.50 1 calc PR D -1
C6T C -0.045(2) 1.033(2) 0.4791(8) 0.201(12) Uani 0.50 1 d PDU D -1
H6T H -0.0911 1.0638 0.4780 0.241 Uiso 0.50 1 calc PR D -1

loop_
_atom_site_aniso_label
_atom_site_aniso_U_11
_atom_site_aniso_U_22
_atom_site_aniso_U_33
_atom_site_aniso_U_23
_atom_site_aniso_U_13
_atom_site_aniso_U_12
Mo1 0.0170(3) 0.0392(4) 0.0396(4) 0.0002(3) 0.0037(2) -0.0011(3)
C1 0.040(5) 0.037(4) 0.069(5) 0.000(3) 0.004(4) -0.001(3)
C2 0.063(6) 0.047(4) 0.061(5) -0.002(4) 0.008(4) 0.011(4)
N1 0.025(3) 0.038(3) 0.043(3) -0.004(2) 0.006(2) 0.001(3)
N2 0.021(3) 0.033(3) 0.042(3) 0.000(2) 0.006(2) 0.000(2)
N3 0.015(3) 0.037(3) 0.052(3) -0.002(3) -0.002(2) -0.005(2)
N4 0.023(3) 0.043(3) 0.043(3) -0.001(2) 0.005(2) -0.002(2)
C3 0.050(5) 0.048(4) 0.043(4) 0.000(3) 0.000(3) -0.001(4)
C4 0.051(5) 0.042(4) 0.046(4) 0.002(3) 0.008(3) -0.004(4)
C5 0.026(4) 0.048(4) 0.064(5) 0.005(3) 0.011(3) 0.003(3)
C6 0.029(4) 0.037(4) 0.060(5) 0.010(3) -0.001(3) 0.010(3)
C7 0.026(4) 0.047(4) 0.067(5) -0.003(4) -0.006(3) -0.006(3)
C8 0.036(4) 0.042(4) 0.052(4) 0.003(3) 0.002(3) -0.001(3)
C115 0.027(4) 0.051(4) 0.034(4) -0.004(3) 0.010(3) -0.004(3)
C116 0.028(4) 0.051(4) 0.036(4) 0.001(3) 0.006(3) -0.007(3)
C117 0.042(4) 0.046(4) 0.034(4) -0.001(3) 0.004(3) 0.006(3)
C118 0.036(4) 0.050(5) 0.039(4) -0.005(3) 0.000(3) -0.002(3)
C119 0.032(3) 0.049(5) 0.035(4) 0.003(3) -0.003(3) -0.003(3)
C120 0.024(3) 0.051(5) 0.039(4) 0.002(3) 0.005(3) 0.003(3)
C121 0.038(4) 0.055(4) 0.042(4) -0.003(3) 0.005(3) 0.001(3)
C122 0.068(5) 0.057(5) 0.046(4) 0.002(3) 0.003(4) 0.015(4)
C123 0.115(8) 0.091(7) 0.078(6) 0.024(5) 0.026(5) 0.054(6)
C124 0.142(8) 0.115(7) 0.084(6) 0.019(5) 0.048(6) 0.085(7)
C125 0.108(7) 0.095(7) 0.078(6) 0.028(5) 0.051(5) 0.053(6)
C126 0.058(5) 0.061(5) 0.052(4) 0.007(3) 0.015(4) 0.017(4)
C127 0.078(6) 0.062(5) 0.061(5) 0.008(4) 0.002(4) 0.005(4)
C128 0.091(7) 0.187(11) 0.066(6) 0.046(6) -0.005(5) 0.005(7)
C129 0.200(12) 0.119(9) 0.104(8) -0.005(6) 0.031(7) -0.078(8)
C130 0.141(9) 0.146(10) 0.165(10) 0.011(7) 0.063(8) 0.088(8)
C131 0.121(9) 0.202(17) 0.226(18) 0.009(18) 0.097(9) 0.060(11)
C132 0.189(17) 0.173(18) 0.180(12) -0.058(11) 0.118(12) 0.054(12)
C31A 0.121(9) 0.202(17) 0.226(18) 0.009(18) 0.097(9) 0.060(11)
C32A 0.189(17) 0.173(18) 0.180(12) -0.058(11) 0.118(12) 0.054(12)
C133 0.048(5) 0.060(5) 0.044(4) -0.003(3) 0.025(3) 0.006(4)
C134 0.081(6) 0.082(6) 0.061(5) -0.004(4) 0.002(4) 0.004(5)
C135 0.075(6) 0.075(6) 0.117(7) -0.005(5) -0.004(5) -0.008(5)
C136 0.033(4) 0.056(5) 0.048(4) -0.001(3) -0.004(3) -0.005(3)
C137 0.045(4) 0.058(5) 0.055(4) 0.008(4) -0.010(3) -0.005(4)
C138 0.063(5) 0.081(6) 0.064(5) 0.011(4) -0.023(4) -0.008(4)
C139 0.054(5) 0.078(6) 0.094(6) 0.001(5) -0.031(4) -0.017(4)
C140 0.043(5) 0.096(7) 0.089(6) 0.018(5) -0.013(4) -0.028(4)
C141 0.041(4) 0.073(5) 0.054(4) 0.007(4) -0.012(3) -0.016(4)
C142 0.048(5) 0.066(5) 0.055(4) 0.011(4) -0.003(4) 0.004(4)
C143 0.099(7) 0.103(7) 0.060(5) 0.006(4) 0.008(5) -0.001(6)
C144 0.108(8) 0.064(5) 0.110(7) 0.008(5) 0.039(6) -0.017(6)
C145 0.053(5) 0.119(8) 0.169(10) 0.018(7) -0.055(6) -0.023(5)
C146 0.055(6) 0.356(18) 0.181(12) -0.162(13) -0.038(8) 0.017(9)
C147 0.059(7) 0.256(13) 0.196(12) -0.151(12) 0.009(7) -0.065(8)
C148 0.048(5) 0.090(6) 0.062(5) 0.013(4) -0.009(4) -0.033(5)
C149 0.118(8) 0.089(7) 0.069(6) 0.008(5) 0.014(5) -0.016(6)
C150 0.082(7) 0.104(6) 0.069(6) 0.016(5) -0.011(5) 0.004(6)
C215 0.015(3) 0.051(4) 0.037(4) 0.002(3) 0.003(3) 0.001(3)
C216 0.017(4) 0.047(4) 0.039(4) -0.004(3) -0.001(3) 0.002(3)
C217 0.021(3) 0.034(4) 0.044(4) -0.004(3) 0.011(3) 0.001(3)
C218 0.026(4) 0.042(4) 0.044(4) 0.002(3) 0.018(3) -0.002(3)
C219 0.026(4) 0.044(4) 0.037(3) -0.001(3) 0.007(3) 0.002(3)
C220 0.021(4) 0.042(4) 0.038(3) -0.005(3) 0.001(3) -0.002(3)
C221 0.026(3) 0.037(4) 0.043(4) 0.003(3) 0.005(3) -0.005(3)
C222 0.024(3) 0.039(4) 0.046(4) 0.000(3) 0.005(3) -0.001(3)
C223 0.028(3) 0.037(4) 0.047(4) -0.002(3) 0.006(3) 0.002(3)
C224 0.026(3) 0.035(4) 0.043(4) 0.005(3) 0.002(3) -0.004(3)
C225 0.016(3) 0.046(4) 0.054(4) 0.003(3) 0.009(3) -0.002(3)
C226 0.024(3) 0.041(4) 0.053(4) 0.000(3) 0.005(3) 0.001(3)
C227 0.018(3) 0.046(4) 0.062(4) -0.009(3) 0.000(3) -0.001(3)
C228 0.031(4) 0.078(6) 0.097(6) 0.018(4) -0.007(4) 0.003(4)
C229 0.029(4) 0.081(6) 0.072(5) -0.009(4) 0.010(4) 0.002(4)
C230 0.036(4) 0.043(4) 0.045(4) 0.001(3) -0.002(3) -0.007(3)
C231 0.070(6) 0.069(6) 0.066(5) 0.007(4) -0.018(4) -0.021(5)
C232 0.046(5) 0.049(5) 0.060(5) -0.005(4) 0.002(4) -0.018(4)
C233 0.020(4) 0.045(4) 0.083(5) -0.010(4) 0.004(3) -0.001(3)
C234 0.050(5) 0.061(6) 0.116(7) 0.014(5) 0.016(5) 0.017(4)
C235 0.045(5) 0.076(6) 0.098(6) -0.014(4) 0.030(4) 0.005(4)
C236 0.039(4) 0.040(4) 0.038(3) 0.002(3) 0.007(3) -0.004(3)
C237 0.047(4) 0.056(5) 0.039(4) 0.002(3) 0.014(3) 0.001(3)
C238 0.072(5) 0.063(5) 0.042(4) 0.001(4) 0.019(3) 0.013(4)
C239 0.092(6) 0.042(4) 0.035(4) 0.005(3) 0.005(3) 0.005(4)
C240 0.057(5) 0.054(5) 0.045(4) 0.002(4) -0.002(3) -0.001(4)
C241 0.041(4) 0.053(5) 0.037(4) 0.000(3) 0.000(3) -0.001(4)
C242 0.043(4) 0.077(5) 0.061(5) -0.006(4) 0.019(4) 0.007(4)
C243 0.055(5) 0.103(6) 0.135(8) 0.012(6) 0.024(5) -0.009(5)
C244 0.077(7) 0.090(6) 0.104(7) 0.003(5) 0.007(5) 0.031(5)
C245 0.129(7) 0.064(6) 0.033(4) 0.006(4) -0.004(4) 0.017(5)
C246 0.239(12) 0.099(8) 0.063(7) -0.015(5) -0.041(7) -0.044(8)
C247 0.170(9) 0.111(8) 0.043(5) -0.010(5) 0.018(5) 0.061(7)
C248 0.040(4) 0.075(5) 0.048(4) 0.005(4) 0.005(3) 0.005(4)
C249 0.054(5) 0.082(5) 0.075(6) -0.019(5) 0.006(4) 0.016(4)
C250 0.035(4) 0.102(7) 0.081(6) 0.027(5) 0.000(4) 0.006(4)
C315 0.016(3) 0.048(4) 0.042(4) -0.005(3) 0.002(3) -0.008(3)
C316 0.017(3) 0.045(4) 0.037(4) -0.003(3) 0.008(3) -0.005(3)
C317 0.019(4) 0.043(4) 0.047(4) -0.006(3) 0.003(3) -0.006(3)
C318 0.011(3) 0.050(4) 0.052(4) 0.001(3) 0.003(3) 0.003(3)
C319 0.023(3) 0.048(4) 0.039(4) 0.001(3) 0.007(3) -0.003(3)
C320 0.023(3) 0.052(5) 0.038(4) 0.001(3) 0.002(3) -0.008(3)
C321 0.021(4) 0.048(4) 0.048(4) 0.004(3) 0.010(3) 0.005(3)
C322 0.026(4) 0.052(4) 0.050(4) 0.006(3) 0.017(3) -0.001(3)
C323 0.031(4) 0.051(4) 0.056(4) 0.002(3) 0.015(3) 0.001(3)
C324 0.025(4) 0.056(4) 0.051(4) 0.006(3) 0.007(3) 0.007(4)
C325 0.029(4) 0.062(4) 0.046(4) 0.000(3) 0.003(3) 0.007(4)
C326 0.026(4) 0.049(4) 0.049(4) 0.004(3) 0.002(3) 0.009(3)
C327 0.064(5) 0.047(5) 0.056(4) 0.000(3) 0.014(4) -0.011(4)
C328 0.048(8) 0.053(14) 0.067(11) -0.005(12) -0.002(8) 0.000(8)
C329 0.073(10) 0.090(14) 0.047(11) -0.013(9) 0.017(7) -0.007(10)
C28C 0.049(10) 0.04(2) 0.08(2) 0.02(2) -0.019(13) 0.003(11)
C29C 0.056(16) 0.078(19) 0.13(4) -0.048(19) 0.03(2) -0.021(14)
C330 0.042(4) 0.063(5) 0.057(4) 0.015(4) 0.007(3) 0.010(4)
C331 0.040(4) 0.075(6) 0.083(6) 0.011(4) -0.003(4) 0.014(4)
C332 0.050(5) 0.081(6) 0.061(5) 0.009(4) 0.010(4) 0.003(4)
C333 0.054(4) 0.058(4) 0.046(4) 0.002(3) -0.007(4) -0.002(4)
C334 0.061(8) 0.039(13) 0.11(2) 0.009(15) 0.015(10) -0.007(8)
C335 0.051(13) 0.050(13) 0.099(15) 0.007(13) -0.009(12) 0.029(12)
C34C 0.084(13) 0.081(18) 0.11(3) 0.05(2) 0.018(14) -0.012(13)
C35C 0.059(18) 0.032(13) 0.054(11) 0.009(9) -0.021(10) 0.035(11)
C336 0.020(3) 0.055(4) 0.048(4) 0.000(3) 0.004(3) -0.003(3)
C337 0.025(4) 0.053(4) 0.055(4) 0.001(3) 0.009(3) 0.002(3)
C338 0.028(4) 0.066(5) 0.073(5) -0.005(4) 0.018(3) -0.012(4)
C339 0.034(4) 0.073(5) 0.064(5) -0.003(4) 0.017(3) 0.003(4)
C340 0.040(4) 0.058(5) 0.064(5) -0.013(4) 0.015(4) 0.000(3)
C341 0.033(4) 0.060(4) 0.052(4) -0.006(3) 0.007(3) -0.003(3)
C342 0.029(4) 0.056(5) 0.071(5) -0.002(3) 0.015(3) -0.007(4)
C343 0.076(6) 0.091(7) 0.095(7) -0.022(5) -0.025(5) 0.024(5)
C344 0.076(6) 0.078(5) 0.080(6) -0.008(5) -0.011(5) 0.024(5)
C345 0.053(5) 0.086(6) 0.094(6) -0.008(5) 0.046(4) 0.000(5)
C346 0.029(4) 0.140(9) 0.138(8) 0.046(6) 0.042(4) 0.027(5)
C347 0.076(7) 0.239(14) 0.102(8) 0.055(7) 0.051(5) 0.042(8)
C348 0.048(5) 0.059(5) 0.072(5) -0.014(4) 0.015(4) -0.009(4)
C349 0.074(7) 0.058(5) 0.162(9) -0.004(6) 0.006(6) -0.007(5)
C350 0.082(7) 0.128(9) 0.110(8) 0.012(6) -0.029(5) -0.045(6)
C10T 0.31(4) 0.15(3) 0.157(19) 0.03(2) -0.12(2) -0.09(2)
C1T 0.21(3) 0.17(2) 0.181(18) 0.078(19) -0.109(19) -0.096(15)
C2T 0.19(2) 0.19(2) 0.19(2) 0.06(2) -0.151(18) -0.094(15)
C3T 0.21(2) 0.22(3) 0.23(3) 0.05(2) -0.11(2) -0.080(17)
C4T 0.22(3) 0.22(3) 0.21(2) 0.05(2) -0.07(2) -0.07(2)
C5T 0.22(3) 0.24(3) 0.187(19) 0.06(2) -0.08(2) -0.061(19)
C6T 0.22(3) 0.20(2) 0.17(2) 0.08(2) -0.09(2) -0.052(19)

loop_
_atom_type_symbol
_atom_type_description
_atom_type_scat_dispersion_real
_atom_type_scat_dispersion_imag
_atom_type_scat_source
C C 0.0033 0.0016 'International Tables Vol C Tables 4.2.6.8 and 6.1.1.4'
H H 0.0000 0.0000 'International Tables Vol C Tables 4.2.6.8 and 6.1.1.4'
N N 0.0061 0.0033 'International Tables Vol C Tables 4.2.6.8 and 6.1.1.4'
Mo Mo -1.6832 0.6857 'International Tables Vol C Tables 4.2.6.8 and 6.1.1.4'

loop_
_geom_angle_atom_site_label_1
_geom_angle_atom_site_label_2
_geom_angle_atom_site_label_3
_geom_angle
N3 Mo1 N1 115.7(2)
N3 Mo1 N2 118.82(19)
N1 Mo1 N2 114.66(19)
N3 Mo1 C1 96.7(2)
N1 Mo1 C1 120.1(2)
N2 Mo1 C1 86.3(2)
N3 Mo1 C2 96.0(3)
N1 Mo1 C2 88.7(2)
N2 Mo1 C2 117.5(3)
C1 Mo1 C2 36.4(3)
N3 Mo1 N4 78.52(19)
N1 Mo1 N4 79.1(2)
N2 Mo1 N4 79.14(18)
C1 Mo1 N4 159.8(2)
C2 Mo1 N4 162.6(2)
C2 C1 Mo1 72.0(4)
C1 C2 Mo1 71.6(4)
C115 N1 C3 109.9(5)
C115 N1 Mo1 130.8(4)
C3 N1 Mo1 117.8(4)
C215 N2 C5 111.3(5)
C215 N2 Mo1 129.5(4)
C5 N2 Mo1 118.1(4)
C315 N3 C7 111.9(5)
C315 N3 Mo1 127.1(4)
C7 N3 Mo1 119.4(4)
C4 N4 C6 111.5(5)
C4 N4 C8 111.3(5)
C6 N4 C8 111.2(5)
C4 N4 Mo1 107.5(4)
C6 N4 Mo1 107.8(4)
C8 N4 Mo1 107.3(4)
N1 C3 C4 109.5(5)
N4 C4 C3 108.9(5)
N2 C5 C6 109.7(5)
N4 C6 C5 109.3(5)
N3 C7 C8 109.5(5)
N4 C8 C7 108.5(5)
C116 C115 C120 118.1(6)
C116 C115 N1 121.6(5)
C120 C115 N1 120.3(5)
C117 C116 C115 121.4(6)
C116 C117 C118 119.2(6)
C116 C117 C121 124.0(6)
C118 C117 C121 116.7(6)
C119 C118 C117 120.2(6)
C120 C119 C118 119.6(6)
C120 C119 C136 122.1(6)
C118 C119 C136 118.2(6)
C119 C120 C115 121.3(6)
C122 C121 C126 121.6(6)
C122 C121 C117 120.5(6)
C126 C121 C117 117.8(6)
C121 C122 C123 118.7(6)
C121 C122 C127 122.7(6)
C123 C122 C127 118.6(6)
C124 C123 C122 121.8(7)
C123 C124 C125 118.1(7)
C123 C124 C130 117.4(8)
C125 C124 C130 124.1(8)
C124 C125 C126 122.3(7)
C121 C126 C125 117.4(6)
C121 C126 C133 122.8(6)
C125 C126 C133 119.8(6)
C122 C127 C129 112.8(7)
C122 C127 C128 113.0(7)
C129 C127 C128 111.6(7)
C32A C130 C131 54.3(14)
C32A C130 C124 119.4(12)
C131 C130 C124 112.7(14)
C32A C130 C132 57.5(13)
C131 C130 C132 109.2(15)
C124 C130 C132 114.9(12)
C32A C130 C31A 104.6(14)
C131 C130 C31A 51.3(14)
C124 C130 C31A 98.4(13)
C132 C130 C31A 146.6(14)
C126 C133 C135 111.7(6)
C126 C133 C134 113.4(6)
C135 C133 C134 110.4(6)
C137 C136 C141 120.7(6)
C137 C136 C119 119.7(6)
C141 C136 C119 119.4(6)
C138 C137 C136 117.9(6)
C138 C137 C142 119.2(6)
C136 C137 C142 122.9(6)
C139 C138 C137 123.1(7)
C138 C139 C140 118.5(6)
C138 C139 C145 121.2(8)
C140 C139 C145 120.2(8)
C139 C140 C141 121.0(7)
C140 C141 C136 118.8(6)
C140 C141 C148 118.4(6)
C136 C141 C148 122.8(6)
C137 C142 C143 115.5(6)
C137 C142 C144 110.8(6)
C143 C142 C144 110.7(6)
C147 C145 C146 132.9(9)
C147 C145 C139 113.0(8)
C146 C145 C139 111.7(8)
C141 C148 C150 112.0(6)
C141 C148 C149 112.4(7)
C150 C148 C149 110.2(6)
C216 C215 C220 117.9(5)
C216 C215 N2 121.2(5)
C220 C215 N2 120.9(5)
C217 C216 C215 121.0(6)
C216 C217 C218 119.5(5)
C216 C217 C221 119.8(5)
C218 C217 C221 120.7(5)
C219 C218 C217 121.2(5)
C218 C219 C220 118.3(6)
C218 C219 C236 122.3(5)
C220 C219 C236 119.4(6)
C219 C220 C215 122.0(6)
C222 C221 C226 120.7(5)
C222 C221 C217 120.9(5)
C226 C221 C217 118.4(5)
C221 C222 C223 118.8(5)
C221 C222 C227 120.7(5)
C223 C222 C227 120.5(5)
C224 C223 C222 122.1(6)
C225 C224 C223 117.3(6)
C225 C224 C230 121.5(5)
C223 C224 C230 121.2(6)
C224 C225 C226 124.1(6)
C225 C226 C221 117.0(6)
C225 C226 C233 121.6(5)
C221 C226 C233 121.4(6)
C228 C227 C229 111.6(6)
C228 C227 C222 112.5(5)
C229 C227 C222 111.1(5)
C224 C230 C231 111.4(5)
C224 C230 C232 112.4(5)
C231 C230 C232 110.5(5)
C226 C233 C234 110.2(6)
C226 C233 C235 112.8(6)
C234 C233 C235 110.3(6)
C237 C236 C241 119.7(6)
C237 C236 C219 119.4(5)
C241 C236 C219 120.9(5)
C238 C237 C236 119.2(6)
C238 C237 C242 119.1(6)
C236 C237 C242 121.8(6)
C239 C238 C237 122.4(6)
C238 C239 C240 116.7(6)
C238 C239 C245 123.0(7)
C240 C239 C245 120.3(7)
C241 C240 C239 124.1(6)
C240 C241 C236 117.9(6)
C240 C241 C248 121.6(6)
C236 C241 C248 120.4(5)
C237 C242 C243 110.7(6)
C237 C242 C244 111.6(6)
C243 C242 C244 110.0(6)
C247 C245 C246 112.5(7)
C247 C245 C239 113.8(7)
C246 C245 C239 111.1(6)
C249 C248 C241 110.0(6)
C249 C248 C250 110.5(6)
C241 C248 C250 114.1(6)
C316 C315 C320 119.1(6)
C316 C315 N3 120.8(5)
C320 C315 N3 120.1(6)
C315 C316 C317 121.8(6)
C318 C317 C316 117.5(6)
C318 C317 C321 119.9(5)
C316 C317 C321 122.6(5)
C319 C318 C317 122.8(6)
C318 C319 C320 118.5(5)
C318 C319 C336 119.4(5)
C320 C319 C336 122.1(6)
C319 C320 C315 120.2(6)
C322 C321 C326 120.0(6)
C322 C321 C317 120.1(6)
C326 C321 C317 119.9(6)
C323 C322 C321 118.9(7)
C323 C322 C327 119.7(7)
C321 C322 C327 121.4(6)
C322 C323 C324 123.3(7)
C323 C324 C325 117.3(6)
C323 C324 C330 121.4(7)
C325 C324 C330 121.3(7)
C326 C325 C324 122.0(7)
C325 C326 C321 118.5(7)
C325 C326 C333 120.0(6)
C321 C326 C333 121.4(6)
C322 C327 C329 112.6(11)
C322 C327 C328 112.9(13)
C329 C327 C328 110.5(10)
C322 C327 C28C 107(3)
C329 C327 C28C 130(2)
C328 C327 C28C 21.8(16)
C322 C327 C29C 109(2)
C329 C327 C29C 27(2)
C328 C327 C29C 89.5(17)
C28C C327 C29C 111.0(15)
C324 C330 C331 112.2(6)
C324 C330 C332 112.8(6)
C331 C330 C332 109.5(6)
C34C C333 C334 21(3)
C34C C333 C326 117(2)
C334 C333 C326 108.6(14)
C34C C333 C35C 112.7(17)
C334 C333 C35C 100(2)
C326 C333 C35C 108.4(16)
C34C C333 C335 117(3)
C334 C333 C335 110.6(13)
C326 C333 C335 117.8(16)
C35C C333 C335 19.5(17)
C341 C336 C337 120.7(5)
C341 C336 C319 120.5(6)
C337 C336 C319 118.7(5)
C338 C337 C336 118.4(6)
C338 C337 C342 119.3(6)
C336 C337 C342 122.2(5)
C339 C338 C337 122.2(6)
C338 C339 C340 118.5(6)
C338 C339 C345 120.7(6)
C340 C339 C345 120.8(6)
C341 C340 C339 121.5(6)
C340 C341 C336 118.7(6)
C340 C341 C348 118.6(6)
C336 C341 C348 122.7(6)
C337 C342 C343 112.1(6)
C337 C342 C344 111.4(6)
C343 C342 C344 109.8(6)
C347 C345 C346 109.8(7)
C347 C345 C339 110.8(6)
C346 C345 C339 110.9(6)
C349 C348 C341 112.4(6)
C349 C348 C350 109.8(7)
C341 C348 C350 111.2(6)
C6T C1T C2T 114.4(15)
C6T C1T C10T 121.8(19)
C2T C1T C10T 123.8(17)
C3T C2T C1T 122.1(17)
C4T C3T C2T 122.5(17)
C3T C4T C5T 116.5(17)
C4T C5T C6T 120.6(18)
C5T C6T C1T 123.6(17)

loop_
_geom_bond_atom_site_label_1
_geom_bond_atom_site_label_2
_geom_bond_distance
Mo1 N3 1.979(5)
Mo1 N1 1.989(5)
Mo1 N2 2.000(4)
Mo1 C1 2.190(7)
Mo1 C2 2.196(7)
Mo1 N4 2.211(5)
C1 C2 1.369(10)
N1 C115 1.436(7)
N1 C3 1.471(7)
N2 C215 1.430(7)
N2 C5 1.467(7)
N3 C315 1.444(7)
N3 C7 1.457(7)
N4 C4 1.466(7)
N4 C6 1.485(7)
N4 C8 1.488(7)
C3 C4 1.508(8)
C5 C6 1.503(8)
C7 C8 1.501(8)
C115 C116 1.385(7)
C115 C120 1.393(8)
C116 C117 1.367(7)
C117 C118 1.403(8)
C117 C121 1.513(8)
C118 C119 1.372(8)
C119 C120 1.372(8)
C119 C136 1.506(8)
C121 C122 1.377(8)
C121 C126 1.394(8)
C122 C123 1.388(9)
C122 C127 1.513(9)
C123 C124 1.377(9)
C124 C125 1.378(10)
C124 C130 1.515(10)
C125 C126 1.395(9)
C126 C133 1.505(9)
C127 C129 1.522(10)
C127 C128 1.524(9)
C130 C32A 1.454(13)
C130 C131 1.455(13)
C130 C132 1.550(13)
C130 C31A 1.591(14)
C133 C135 1.512(9)
C133 C134 1.516(8)
C136 C137 1.394(8)
C136 C141 1.401(8)
C137 C138 1.387(8)
C137 C142 1.500(8)
C138 C139 1.366(9)
C139 C140 1.386(9)
C139 C145 1.553(9)
C140 C141 1.397(8)
C141 C148 1.511(8)
C142 C143 1.512(8)
C142 C144 1.516(8)
C145 C147 1.419(11)
C145 C146 1.421(11)
C148 C150 1.514(9)
C148 C149 1.518(9)
C215 C216 1.394(8)
C215 C220 1.399(7)
C216 C217 1.384(7)
C217 C218 1.388(7)
C217 C221 1.505(7)
C218 C219 1.387(8)
C219 C220 1.388(7)
C219 C236 1.498(8)
C221 C222 1.393(7)
C221 C226 1.422(8)
C222 C223 1.397(7)
C222 C227 1.532(8)
C223 C224 1.392(7)
C224 C225 1.372(7)
C224 C230 1.507(8)
C225 C226 1.391(8)
C226 C233 1.507(8)
C227 C228 1.510(8)
C227 C229 1.522(8)
C230 C231 1.509(8)
C230 C232 1.530(7)
C233 C234 1.516(8)
C233 C235 1.517(8)
C236 C237 1.408(7)
C236 C241 1.417(8)
C237 C238 1.389(8)
C237 C242 1.510(8)
C238 C239 1.385(9)
C239 C240 1.393(8)
C239 C245 1.543(8)
C240 C241 1.375(7)
C241 C248 1.516(8)
C242 C243 1.521(9)
C242 C244 1.525(9)
C245 C247 1.511(10)
C245 C246 1.519(10)
C248 C249 1.505(8)
C248 C250 1.539(8)
C315 C316 1.374(8)
C315 C320 1.403(8)
C316 C317 1.395(8)
C317 C318 1.382(8)
C317 C321 1.488(8)
C318 C319 1.378(8)
C319 C320 1.395(8)
C319 C336 1.515(8)
C321 C322 1.387(9)
C321 C326 1.415(9)
C322 C323 1.368(8)
C322 C327 1.524(9)
C323 C324 1.376(9)
C324 C325 1.393(9)
C324 C330 1.500(9)
C325 C326 1.382(8)
C326 C333 1.523(9)
C327 C329 1.530(12)
C327 C328 1.534(13)
C327 C28C 1.538(16)
C327 C29C 1.540(17)
C330 C331 1.521(8)
C330 C332 1.531(8)
C333 C34C 1.514(15)
C333 C334 1.517(14)
C333 C35C 1.524(14)
C333 C335 1.529(13)
C336 C341 1.393(8)
C336 C337 1.400(8)
C337 C338 1.390(8)
C337 C342 1.512(8)
C338 C339 1.371(8)
C339 C340 1.392(8)
C339 C345 1.549(8)
C340 C341 1.389(8)
C341 C348 1.512(8)
C342 C343 1.516(8)
C342 C344 1.524(8)
C345 C347 1.495(10)
C345 C346 1.511(10)
C348 C349 1.509(9)
C348 C350 1.523(9)
C10T C1T 1.43(5)
C1T C6T 1.375(17)
C1T C2T 1.376(17)
C2T C3T 1.369(17)
C3T C4T 1.360(18)
C4T C5T 1.364(18)
C5T C6T 1.371(18)
